data_7244518
loop_
_publ_author_name
'Fedyanin, Ivan V.'

_publ_section_title
;
 Control of supramolecular chirality in co-crystals of achiral molecules
 via stacking interactions and hydrogen bonding
;
_journal_name_full CrystEngComm
_journal_paper_doi 10.1039/D2CE00081D
_journal_year 2022
_chemical_formula_moiety 'C18 H12, C5 H3 N3 O5'
_chemical_formula_sum 'C23 H15 N3 O5'
_chemical_formula_weight 413.38
_space_group_crystal_system orthorhombic
_space_group_IT_number 19
_space_group_name_Hall 'P 2ac 2ab'
_space_group_name_H-M_alt 'P 21 21 21'
_atom_sites_solution_hydrogens mixed
_atom_sites_solution_primary dual
_audit_creation_method 'Modified SHELXL output'
_audit_update_record
;
2021-11-23 deposited with the CCDC.	2022-02-24 downloaded from the CCDC.
;
_cell_angle_alpha 90
_cell_angle_beta 90
_cell_angle_gamma 90
_cell_formula_units_Z 4
_cell_length_a 7.6442(3)
_cell_length_b 8.6092(3)
_cell_length_c 27.0462(9)
_cell_measurement_reflns_used 9900
_cell_measurement_temperature 120(2)
_cell_measurement_theta_max 31.64
_cell_measurement_theta_min 2.77
_cell_volume 1779.92(11)
_computing_cell_refinement 'Bruker SAINT'
_computing_data_collection 'Bruker APEX2'
_computing_data_reduction 'Bruker SAINT'
_computing_molecular_graphics 'SHELXTL (Sheldrick, 2008)'
_computing_publication_material 'SHELXTL (Sheldrick, 2008)'
_computing_structure_refinement 'SHELXL (Sheldrick, 2015b)'
_computing_structure_solution 'SHELXT (Sheldrick, 2015a)'
_diffrn_ambient_temperature 120(2)
_diffrn_detector_type 'Bruker APEX II CCD area detector'
_diffrn_measured_fraction_theta_full 0.999
_diffrn_measured_fraction_theta_max 1.000
_diffrn_measurement_device_type 'Bruker APEX DUO diffractometer'
_diffrn_measurement_method '\o scans'
_diffrn_radiation_type MoK\a
_diffrn_radiation_wavelength 0.71073
_diffrn_reflns_av_R_equivalents 0.0367
_diffrn_reflns_av_unetI/netI 0.0339
_diffrn_reflns_Laue_measured_fraction_full 0.999
_diffrn_reflns_Laue_measured_fraction_max 1.000
_diffrn_reflns_limit_h_max 9
_diffrn_reflns_limit_h_min -12
_diffrn_reflns_limit_k_max 13
_diffrn_reflns_limit_k_min -13
_diffrn_reflns_limit_l_max 37
_diffrn_reflns_limit_l_min -43
_diffrn_reflns_number 44112
_diffrn_reflns_point_group_measured_fraction_full 0.999
_diffrn_reflns_point_group_measured_fraction_max 1.000
_diffrn_reflns_theta_full 25.242
_diffrn_reflns_theta_max 34.999
_diffrn_reflns_theta_min 2.483
_exptl_absorpt_coefficient_mu 0.111
_exptl_absorpt_correction_T_max 0.747
_exptl_absorpt_correction_T_min 0.723
_exptl_absorpt_correction_type multi-scan
_exptl_absorpt_process_details SADABS
_exptl_crystal_colour yellow
_exptl_crystal_density_diffrn 1.543
_exptl_crystal_description prism
_exptl_crystal_F_000 856
_exptl_crystal_size_max 0.380
_exptl_crystal_size_mid 0.340
_exptl_crystal_size_min 0.200
_refine_diff_density_max 0.408
_refine_diff_density_min -0.211
_refine_diff_density_rms 0.055
_refine_ls_abs_structure_details
;
 Flack x determined using 2609 quotients [(I+)-(I-)]/[(I+)+(I-)]
 (Parsons, Flack and Wagner, Acta Cryst. B69 (2013) 249-259).
;
_refine_ls_abs_structure_Flack 0.3(2)
_refine_ls_extinction_method none
_refine_ls_goodness_of_fit_ref 0.996
_refine_ls_hydrogen_treatment mixed
_refine_ls_matrix_type full
_refine_ls_number_parameters 284
_refine_ls_number_reflns 7853
_refine_ls_number_restraints 0
_refine_ls_restrained_S_all 0.996
_refine_ls_R_factor_all 0.0516
_refine_ls_R_factor_gt 0.0416
_refine_ls_shift/su_max 0.000
_refine_ls_shift/su_mean 0.000
_refine_ls_structure_factor_coef Fsqd
_refine_ls_weighting_details 'w=1/[\s^2^(Fo^2^)+(0.0500P)^2^+0.4000P] where P=(Fo^2^+2Fc^2^)/3'
_refine_ls_weighting_scheme calc
_refine_ls_wR_factor_gt 0.0962
_refine_ls_wR_factor_ref 0.1023
_reflns_Friedel_coverage 0.775
_reflns_Friedel_fraction_full 1.000
_reflns_Friedel_fraction_max 1.000
_reflns_number_gt 6771
_reflns_number_total 7853
_reflns_threshold_expression 'I > 2\s(I)'
_cod_data_source_file d2ce00081d2.cif
_cod_data_source_block 35dnp2o-tph
_cod_database_code 7244518
_publ_contact_name 'Fedyanin, Ivan V.'
_publ_contact_email octy@xrlab.ineos.ac.ru
_shelx_shelxl_version_number 2018/3
_shelx_space_group_comment
;
The symmetry employed for this shelxl refinement is uniquely defined
by the following loop, which should always be used as a source of
symmetry information in preference to the above space-group names.
They are only intended as comments.
;
_shelx_estimated_absorpt_t_min 0.959
_shelx_estimated_absorpt_t_max 0.978

loop_
_space_group_symop_operation_xyz
'x, y, z'
'-x+1/2, -y, z+1/2'
'-x, y+1/2, -z+1/2'
'x+1/2, -y+1/2, -z'

loop_
_atom_site_label
_atom_site_type_symbol
_atom_site_fract_x
_atom_site_fract_y
_atom_site_fract_z
_atom_site_U_iso_or_equiv
_atom_site_adp_type
_atom_site_occupancy
_atom_site_site_symmetry_order
_atom_site_calc_flag
_atom_site_refinement_flags_posn
_atom_site_refinement_flags_adp
_atom_site_refinement_flags_occupancy
_atom_site_disorder_assembly
_atom_site_disorder_group
O2 O 0.55823(18) 0.63401(13) 0.25283(4) 0.0241(3) Uani 1 1 d . . . . .
O3 O 0.67961(17) 0.38712(12) 0.20099(4) 0.0204(2) Uani 1 1 d . . . . .
O4 O 0.87388(18) 0.44544(15) 0.14623(5) 0.0275(3) Uani 1 1 d . . . . .
O5 O 0.80795(17) 0.92247(14) 0.05590(4) 0.0230(2) Uani 1 1 d . . . . .
O6 O 0.67345(19) 1.11524(13) 0.09070(5) 0.0246(3) Uani 1 1 d . . . . .
N1 N 0.55651(18) 0.85813(14) 0.20946(5) 0.0156(2) Uani 1 1 d . . . . .
H1 H 0.505(3) 0.904(3) 0.2348(9) 0.027(6) Uiso 1 1 d . . . . .
N3 N 0.75260(18) 0.47982(14) 0.17354(5) 0.0162(2) Uani 1 1 d . . . . .
N5 N 0.72352(18) 0.98006(15) 0.08962(5) 0.0163(2) Uani 1 1 d . . . . .
C2 C 0.5987(2) 0.70116(16) 0.21488(6) 0.0156(3) Uani 1 1 d . . . . .
C3 C 0.69362(19) 0.64065(15) 0.17279(5) 0.0133(2) Uani 1 1 d . . . . .
C4 C 0.73493(19) 0.72766(15) 0.13240(5) 0.0137(2) Uani 1 1 d . . . . .
H4 H 0.798589 0.684051 0.105618 0.016 Uiso 1 1 calc R U . . .
C5 C 0.6813(2) 0.88257(15) 0.13138(5) 0.0134(2) Uani 1 1 d . . . . .
C6 C 0.5936(2) 0.94587(16) 0.17013(5) 0.0150(2) Uani 1 1 d . . . . .
H6 H 0.558932 1.051800 0.169256 0.018 Uiso 1 1 calc R U . . .
C1T C 0.2769(2) 0.54502(17) 0.14715(6) 0.0197(3) Uani 1 1 d . . . . .
H1T H 0.220382 0.532506 0.178172 0.024 Uiso 1 1 calc R U . . .
C2T C 0.3657(2) 0.42152(17) 0.12686(7) 0.0226(3) Uani 1 1 d . . . . .
H2T H 0.368696 0.324619 0.143635 0.027 Uiso 1 1 calc R U . . .
C3T C 0.4507(2) 0.43847(17) 0.08196(7) 0.0225(3) Uani 1 1 d . . . . .
H3T H 0.514112 0.353890 0.068275 0.027 Uiso 1 1 calc R U . . .
C4T C 0.4431(2) 0.57778(17) 0.05720(6) 0.0192(3) Uani 1 1 d . . . . .
H4T H 0.501014 0.588010 0.026287 0.023 Uiso 1 1 calc R U . . .
C5T C 0.3513(2) 0.70564(16) 0.07674(6) 0.0153(3) Uani 1 1 d . . . . .
C6T C 0.3424(2) 0.85317(16) 0.05004(6) 0.0158(3) Uani 1 1 d . . . . .
C7T C 0.4313(2) 0.87491(19) 0.00512(6) 0.0206(3) Uani 1 1 d . . . . .
H7T H 0.499262 0.792383 -0.008088 0.025 Uiso 1 1 calc R U . . .
C8T C 0.4218(3) 1.0135(2) -0.02017(7) 0.0255(3) Uani 1 1 d . . . . .
H8T H 0.484757 1.026684 -0.050152 0.031 Uiso 1 1 calc R U . . .
C9T C 0.3200(3) 1.13383(19) -0.00175(7) 0.0258(3) Uani 1 1 d . . . . .
H9T H 0.310792 1.228667 -0.019516 0.031 Uiso 1 1 calc R U . . .
C10T C 0.2327(2) 1.11550(18) 0.04212(6) 0.0220(3) Uani 1 1 d . . . . .
H10T H 0.162619 1.198301 0.054220 0.026 Uiso 1 1 calc R U . . .
C11T C 0.2442(2) 0.97725(16) 0.06977(6) 0.0160(3) Uani 1 1 d . . . . .
C12T C 0.1638(2) 0.96266(16) 0.11837(6) 0.0158(2) Uani 1 1 d . . . . .
C13T C 0.0748(2) 1.08795(18) 0.14070(7) 0.0208(3) Uani 1 1 d . . . . .
H13T H 0.063156 1.182811 0.123063 0.025 Uiso 1 1 calc R U . . .
C14T C 0.0048(2) 1.0762(2) 0.18723(7) 0.0246(3) Uani 1 1 d . . . . .
H14T H -0.056123 1.161721 0.201226 0.030 Uiso 1 1 calc R U . . .
C15T C 0.0229(2) 0.9389(2) 0.21395(7) 0.0245(3) Uani 1 1 d . . . . .
H15T H -0.022820 0.931231 0.246517 0.029 Uiso 1 1 calc R U . . .
C16T C 0.1074(2) 0.8147(2) 0.19282(6) 0.0210(3) Uani 1 1 d . . . . .
H16T H 0.118304 0.721054 0.211134 0.025 Uiso 1 1 calc R U . . .
C17T C 0.1781(2) 0.82203(16) 0.14502(6) 0.0158(2) Uani 1 1 d . . . . .
C18T C 0.26811(19) 0.68971(16) 0.12291(6) 0.0152(2) Uani 1 1 d . . . . .

loop_
_atom_site_aniso_label
_atom_site_aniso_U_11
_atom_site_aniso_U_22
_atom_site_aniso_U_33
_atom_site_aniso_U_23
_atom_site_aniso_U_13
_atom_site_aniso_U_12
O2 0.0377(7) 0.0162(5) 0.0184(5) 0.0039(4) 0.0093(5) 0.0017(5)
O3 0.0263(6) 0.0134(4) 0.0215(5) 0.0042(4) 0.0038(5) 0.0018(4)
O4 0.0273(6) 0.0207(5) 0.0344(7) 0.0038(5) 0.0136(5) 0.0090(5)
O5 0.0271(6) 0.0265(5) 0.0153(5) 0.0025(4) 0.0056(4) 0.0018(5)
O6 0.0348(7) 0.0154(5) 0.0237(6) 0.0065(4) 0.0022(5) 0.0024(5)
N1 0.0202(6) 0.0120(4) 0.0145(5) -0.0001(4) 0.0027(5) 0.0007(4)
N3 0.0175(6) 0.0132(5) 0.0178(6) 0.0013(4) -0.0005(5) 0.0025(4)
N5 0.0181(6) 0.0167(5) 0.0141(5) 0.0032(4) -0.0006(5) -0.0018(4)
C2 0.0186(7) 0.0121(5) 0.0160(6) 0.0004(4) 0.0009(5) -0.0007(5)
C3 0.0147(6) 0.0113(5) 0.0141(6) 0.0002(4) 0.0010(5) 0.0010(4)
C4 0.0137(6) 0.0140(5) 0.0134(6) -0.0002(4) 0.0005(5) -0.0001(4)
C5 0.0163(6) 0.0122(5) 0.0118(5) 0.0020(4) 0.0000(5) -0.0010(4)
C6 0.0183(6) 0.0125(5) 0.0142(6) 0.0008(4) -0.0004(5) -0.0002(5)
C1T 0.0189(7) 0.0156(6) 0.0246(7) 0.0054(5) -0.0018(6) -0.0018(5)
C2T 0.0206(7) 0.0126(5) 0.0346(9) 0.0033(6) -0.0055(7) -0.0013(5)
C3T 0.0241(8) 0.0132(5) 0.0301(8) -0.0047(5) -0.0067(7) 0.0027(5)
C4T 0.0210(7) 0.0167(6) 0.0198(7) -0.0038(5) -0.0040(6) 0.0019(5)
C5T 0.0161(6) 0.0126(5) 0.0173(6) -0.0003(4) -0.0045(5) -0.0006(4)
C6T 0.0172(6) 0.0141(5) 0.0159(6) 0.0003(4) -0.0048(5) -0.0013(5)
C7T 0.0242(8) 0.0215(6) 0.0162(6) -0.0004(5) -0.0021(6) -0.0037(6)
C8T 0.0328(9) 0.0267(7) 0.0169(7) 0.0041(6) -0.0052(7) -0.0095(7)
C9T 0.0337(9) 0.0209(6) 0.0228(8) 0.0078(6) -0.0102(7) -0.0058(7)
C10T 0.0249(8) 0.0154(6) 0.0257(8) 0.0036(5) -0.0082(6) -0.0006(5)
C11T 0.0166(6) 0.0130(5) 0.0184(6) 0.0009(4) -0.0057(5) -0.0007(5)
C12T 0.0141(6) 0.0139(5) 0.0194(7) -0.0010(5) -0.0034(5) 0.0002(5)
C13T 0.0184(7) 0.0156(6) 0.0282(8) -0.0032(5) -0.0029(6) 0.0021(5)
C14T 0.0209(7) 0.0251(7) 0.0278(9) -0.0097(6) -0.0016(6) 0.0034(6)
C15T 0.0206(8) 0.0333(8) 0.0197(7) -0.0050(6) -0.0014(6) 0.0017(6)
C16T 0.0185(7) 0.0252(7) 0.0194(7) 0.0013(6) -0.0014(6) 0.0015(6)
C17T 0.0142(6) 0.0157(5) 0.0176(6) 0.0004(5) -0.0033(5) 0.0004(5)
C18T 0.0135(6) 0.0127(5) 0.0194(6) 0.0016(4) -0.0024(5) -0.0005(4)

loop_
_atom_type_symbol
_atom_type_description
_atom_type_scat_dispersion_real
_atom_type_scat_dispersion_imag
_atom_type_scat_source
C C 0.0033 0.0016 'International Tables Vol C Tables 4.2.6.8 and 6.1.1.4'
H H 0.0000 0.0000 'International Tables Vol C Tables 4.2.6.8 and 6.1.1.4'
N N 0.0061 0.0033 'International Tables Vol C Tables 4.2.6.8 and 6.1.1.4'
O O 0.0106 0.0060 'International Tables Vol C Tables 4.2.6.8 and 6.1.1.4'

loop_
_geom_angle_atom_site_label_1
_geom_angle_atom_site_label_2
_geom_angle_atom_site_label_3
_geom_angle
_geom_angle_site_symmetry_1
_geom_angle_site_symmetry_3
_geom_angle_publ_flag
C6 N1 C2 125.59(13) . . ?
C6 N1 H1 117.5(15) . . ?
C2 N1 H1 116.9(15) . . ?
O4 N3 O3 123.67(13) . . ?
O4 N3 C3 117.19(13) . . ?
O3 N3 C3 119.14(13) . . ?
O5 N5 O6 124.60(13) . . ?
O5 N5 C5 117.77(12) . . ?
O6 N5 C5 117.64(13) . . ?
O2 C2 N1 119.28(14) . . ?
O2 C2 C3 128.27(13) . . ?
N1 C2 C3 112.42(12) . . ?
C4 C3 C2 123.32(12) . . ?
C4 C3 N3 117.54(12) . . ?
C2 C3 N3 119.12(12) . . ?
C3 C4 C5 118.26(13) . . ?
C3 C4 H4 120.9 . . ?
C5 C4 H4 120.9 . . ?
C6 C5 C4 120.87(13) . . ?
C6 C5 N5 118.73(12) . . ?
C4 C5 N5 120.37(13) . . ?
N1 C6 C5 119.51(13) . . ?
N1 C6 H6 120.2 . . ?
C5 C6 H6 120.2 . . ?
C2T C1T C18T 121.42(16) . . ?
C2T C1T H1T 119.3 . . ?
C18T C1T H1T 119.3 . . ?
C1T C2T C3T 119.99(15) . . ?
C1T C2T H2T 120.0 . . ?
C3T C2T H2T 120.0 . . ?
C4T C3T C2T 119.96(15) . . ?
C4T C3T H3T 120.0 . . ?
C2T C3T H3T 120.0 . . ?
C3T C4T C5T 121.32(16) . . ?
C3T C4T H4T 119.3 . . ?
C5T C4T H4T 119.3 . . ?
C18T C5T C4T 118.80(13) . . ?
C18T C5T C6T 120.11(13) . . ?
C4T C5T C6T 121.09(14) . . ?
C7T C6T C11T 118.94(13) . . ?
C7T C6T C5T 121.37(14) . . ?
C11T C6T C5T 119.69(14) . . ?
C8T C7T C6T 121.31(16) . . ?
C8T C7T H7T 119.3 . . ?
C6T C7T H7T 119.3 . . ?
C7T C8T C9T 119.87(17) . . ?
C7T C8T H8T 120.1 . . ?
C9T C8T H8T 120.1 . . ?
C10T C9T C8T 119.84(15) . . ?
C10T C9T H9T 120.1 . . ?
C8T C9T H9T 120.1 . . ?
C9T C10T C11T 121.80(16) . . ?
C9T C10T H10T 119.1 . . ?
C11T C10T H10T 119.1 . . ?
C10T C11T C6T 118.18(15) . . ?
C10T C11T C12T 121.72(14) . . ?
C6T C11T C12T 120.05(13) . . ?
C13T C12T C17T 118.28(14) . . ?
C13T C12T C11T 121.59(13) . . ?
C17T C12T C11T 120.11(13) . . ?
C14T C13T C12T 121.64(15) . . ?
C14T C13T H13T 119.2 . . ?
C12T C13T H13T 119.2 . . ?
C13T C14T C15T 120.02(16) . . ?
C13T C14T H14T 120.0 . . ?
C15T C14T H14T 120.0 . . ?
C16T C15T C14T 119.44(16) . . ?
C16T C15T H15T 120.3 . . ?
C14T C15T H15T 120.3 . . ?
C15T C16T C17T 121.97(16) . . ?
C15T C16T H16T 119.0 . . ?
C17T C16T H16T 119.0 . . ?
C16T C17T C12T 118.62(14) . . ?
C16T C17T C18T 121.62(14) . . ?
C12T C17T C18T 119.75(14) . . ?
C5T C18T C1T 118.49(13) . . ?
C5T C18T C17T 120.03(13) . . ?
C1T C18T C17T 121.47(14) . . ?

loop_
_geom_bond_atom_site_label_1
_geom_bond_atom_site_label_2
_geom_bond_distance
_geom_bond_site_symmetry_2
_geom_bond_publ_flag
O2 C2 1.2179(18) . ?
O3 N3 1.2245(16) . ?
O4 N3 1.2217(18) . ?
O5 N5 1.2223(17) . ?
O6 N5 1.2254(17) . ?
N1 C6 1.3351(19) . ?
N1 C2 1.3970(18) . ?
N1 H1 0.89(2) . ?
N3 C3 1.4563(18) . ?
N5 C5 1.4435(18) . ?
C2 C3 1.447(2) . ?
C3 C4 1.362(2) . ?
C4 C5 1.3955(19) . ?
C4 H4 0.9500 . ?
C5 C6 1.358(2) . ?
C6 H6 0.9500 . ?
C1T C2T 1.375(2) . ?
C1T C18T 1.409(2) . ?
C1T H1T 0.9500 . ?
C2T C3T 1.385(3) . ?
C2T H2T 0.9500 . ?
C3T C4T 1.375(2) . ?
C3T H3T 0.9500 . ?
C4T C5T 1.409(2) . ?
C4T H4T 0.9500 . ?
C5T C18T 1.408(2) . ?
C5T C6T 1.463(2) . ?
C6T C7T 1.404(2) . ?
C6T C11T 1.411(2) . ?
C7T C8T 1.377(2) . ?
C7T H7T 0.9500 . ?
C8T C9T 1.388(3) . ?
C8T H8T 0.9500 . ?
C9T C10T 1.370(3) . ?
C9T H9T 0.9500 . ?
C10T C11T 1.408(2) . ?
C10T H10T 0.9500 . ?
C11T C12T 1.456(2) . ?
C12T C13T 1.411(2) . ?
C12T C17T 1.413(2) . ?
C13T C14T 1.371(3) . ?
C13T H13T 0.9500 . ?
C14T C15T 1.392(3) . ?
C14T H14T 0.9500 . ?
C15T C16T 1.374(2) . ?
C15T H15T 0.9500 . ?
C16T C17T 1.402(2) . ?
C16T H16T 0.9500 . ?
C17T C18T 1.459(2) . ?

loop_
_geom_hbond_atom_site_label_D
_geom_hbond_atom_site_label_H
_geom_hbond_atom_site_label_A
_geom_hbond_distance_DH
_geom_hbond_distance_HA
_geom_hbond_distance_DA
_geom_hbond_angle_DHA
_geom_hbond_site_symmetry_A
_geom_hbond_publ_flag
N1 H1 O2 0.89(2) 2.07(2) 2.7297(17) 131(2) 3_655 yes
N1 H1 O3 0.89(2) 2.24(2) 3.0310(18) 149(2) 3_655 yes

loop_
_geom_torsion_atom_site_label_1
_geom_torsion_atom_site_label_2
_geom_torsion_atom_site_label_3
_geom_torsion_atom_site_label_4
_geom_torsion
_geom_torsion_site_symmetry_1
_geom_torsion_site_symmetry_2
_geom_torsion_site_symmetry_3
_geom_torsion_site_symmetry_4
_geom_torsion_publ_flag
C6 N1 C2 O2 179.61(16) . . . . ?
C6 N1 C2 C3 1.4(2) . . . . ?
O2 C2 C3 C4 -178.66(16) . . . . ?
N1 C2 C3 C4 -0.6(2) . . . . ?
O2 C2 C3 N3 -0.2(2) . . . . ?
N1 C2 C3 N3 177.86(13) . . . . ?
O4 N3 C3 C4 20.5(2) . . . . ?
O3 N3 C3 C4 -159.51(14) . . . . ?
O4 N3 C3 C2 -158.10(15) . . . . ?
O3 N3 C3 C2 21.9(2) . . . . ?
C2 C3 C4 C5 -0.7(2) . . . . ?
N3 C3 C4 C5 -179.20(13) . . . . ?
C3 C4 C5 C6 1.4(2) . . . . ?
C3 C4 C5 N5 179.33(13) . . . . ?
O5 N5 C5 C6 177.42(14) . . . . ?
O6 N5 C5 C6 -1.9(2) . . . . ?
O5 N5 C5 C4 -0.5(2) . . . . ?
O6 N5 C5 C4 -179.88(14) . . . . ?
C2 N1 C6 C5 -0.7(2) . . . . ?
C4 C5 C6 N1 -0.8(2) . . . . ?
N5 C5 C6 N1 -178.71(13) . . . . ?
C18T C1T C2T C3T 0.8(3) . . . . ?
C1T C2T C3T C4T -1.4(3) . . . . ?
C2T C3T C4T C5T 0.5(3) . . . . ?
C3T C4T C5T C18T 0.9(2) . . . . ?
C3T C4T C5T C6T -179.48(15) . . . . ?
C18T C5T C6T C7T 176.80(14) . . . . ?
C4T C5T C6T C7T -2.8(2) . . . . ?
C18T C5T C6T C11T -2.6(2) . . . . ?
C4T C5T C6T C11T 177.74(14) . . . . ?
C11T C6T C7T C8T -1.1(2) . . . . ?
C5T C6T C7T C8T 179.50(15) . . . . ?
C6T C7T C8T C9T -1.3(3) . . . . ?
C7T C8T C9T C10T 1.6(3) . . . . ?
C8T C9T C10T C11T 0.6(3) . . . . ?
C9T C10T C11T C6T -2.9(2) . . . . ?
C9T C10T C11T C12T 174.62(16) . . . . ?
C7T C6T C11T C10T 3.1(2) . . . . ?
C5T C6T C11T C10T -177.47(14) . . . . ?
C7T C6T C11T C12T -174.48(14) . . . . ?
C5T C6T C11T C12T 5.0(2) . . . . ?
C10T C11T C12T C13T -1.9(2) . . . . ?
C6T C11T C12T C13T 175.61(14) . . . . ?
C10T C11T C12T C17T 179.98(15) . . . . ?
C6T C11T C12T C17T -2.6(2) . . . . ?
C17T C12T C13T C14T 0.7(2) . . . . ?
C11T C12T C13T C14T -177.51(15) . . . . ?
C12T C13T C14T C15T 1.0(3) . . . . ?
C13T C14T C15T C16T -1.6(3) . . . . ?
C14T C15T C16T C17T 0.6(3) . . . . ?
C15T C16T C17T C12T 1.1(2) . . . . ?
C15T C16T C17T C18T 179.80(15) . . . . ?
C13T C12T C17T C16T -1.7(2) . . . . ?
C11T C12T C17T C16T 176.55(14) . . . . ?
C13T C12T C17T C18T 179.56(14) . . . . ?
C11T C12T C17T C18T -2.2(2) . . . . ?
C4T C5T C18T C1T -1.4(2) . . . . ?
C6T C5T C18T C1T 178.94(14) . . . . ?
C4T C5T C18T C17T 177.50(14) . . . . ?
C6T C5T C18T C17T -2.1(2) . . . . ?
C2T C1T C18T C5T 0.6(2) . . . . ?
C2T C1T C18T C17T -178.31(15) . . . . ?
C16T C17T C18T C5T -174.19(14) . . . . ?
C12T C17T C18T C5T 4.5(2) . . . . ?
C16T C17T C18T C1T 4.7(2) . . . . ?
C12T C17T C18T C1T -176.54(14) . . . . ?
